data_4126300
loop_
_publ_author_name
'Sharber, Seth A.'
'Baral, Rom Nath'
'Frausto, Fanny'
'Haas, Terry E.'
'M\"uller, Peter'
'Thomas Iii, Samuel W.'

_publ_section_title
;
 Substituent Effects That Control Conjugated Oligomer Conformation through
 Non-covalent Interactions.
;
_journal_name_full 'Journal of the American Chemical Society'
_journal_paper_doi 10.1021/jacs.7b00878
_journal_year 2017
_chemical_formula_sum 'C42 H26 F10 N2 O4'
_chemical_formula_weight 812.65
_space_group_crystal_system triclinic
_space_group_IT_number 2
_space_group_name_Hall '-P 1'
_space_group_name_H-M_alt 'P -1'
_symmetry_space_group_name_Hall '-P 1'
_symmetry_space_group_name_H-M 'P -1'
_atom_sites_solution_hydrogens geom
_audit_creation_method SHELXL-2014/7
_audit_update_record
; 
2016-11-08 # Formatted by publCIF 
  
;
_cell_angle_alpha 88.26(3)
_cell_angle_beta 83.74(3)
_cell_angle_gamma 87.72(3)
_cell_formula_units_Z 4
_cell_length_a 7.4559(15)
_cell_length_b 17.895(4)
_cell_length_c 27.244(5)
_cell_measurement_reflns_used 7836
_cell_measurement_temperature 100(2)
_cell_measurement_theta_max 26.48
_cell_measurement_theta_min 2.70
_cell_volume 3609.2(13)
_computing_structure_refinement 'SHELXL-2014/7 (Sheldrick, 2014)'
_diffrn_ambient_temperature 100(2)
_diffrn_measured_fraction_theta_full 0.933
_diffrn_measured_fraction_theta_max 0.870
_diffrn_measurement_device_type 'Bruker D8 Quest'
_diffrn_measurement_method 'omega, phi scans'
_diffrn_radiation_monochromator Triumph
_diffrn_radiation_type MoK\a
_diffrn_radiation_wavelength 0.71073
_diffrn_reflns_av_unetI/netI 0.0747
_diffrn_reflns_Laue_measured_fraction_full 0.933
_diffrn_reflns_Laue_measured_fraction_max 0.870
_diffrn_reflns_limit_h_max 9
_diffrn_reflns_limit_h_min -9
_diffrn_reflns_limit_k_max 23
_diffrn_reflns_limit_k_min -23
_diffrn_reflns_limit_l_max 34
_diffrn_reflns_limit_l_min 0
_diffrn_reflns_number 13352
_diffrn_reflns_point_group_measured_fraction_full 0.933
_diffrn_reflns_point_group_measured_fraction_max 0.870
_diffrn_reflns_theta_full 25.242
_diffrn_reflns_theta_max 27.420
_diffrn_reflns_theta_min 1.349
_diffrn_source 'Mo sealed tube'
_exptl_absorpt_coefficient_mu 0.131
_exptl_absorpt_correction_type multi-scan
_exptl_absorpt_process_details 'TWINABS-2012/1 (Sheldrck, 2009)'
_exptl_crystal_colour Yellow
_exptl_crystal_density_diffrn 1.496
_exptl_crystal_description needle
_exptl_crystal_F_000 1656
_exptl_crystal_size_max 0.35
_exptl_crystal_size_mid 0.15
_exptl_crystal_size_min 0.10
_refine_diff_density_max 0.492
_refine_diff_density_min -0.478
_refine_diff_density_rms 0.105
_refine_ls_extinction_method none
_refine_ls_goodness_of_fit_ref 1.081
_refine_ls_hydrogen_treatment constr
_refine_ls_matrix_type full
_refine_ls_number_parameters 1054
_refine_ls_number_reflns 13352
_refine_ls_number_restraints 0
_refine_ls_restrained_S_all 1.081
_refine_ls_R_factor_all 0.1308
_refine_ls_R_factor_gt 0.1095
_refine_ls_shift/su_max 0.000
_refine_ls_shift/su_mean 0.000
_refine_ls_structure_factor_coef Fsqd
_refine_ls_weighting_details 'w=1/[\s^2^(Fo^2^)+(0.1491P)^2^+16.1814P] where P=(Fo^2^+2Fc^2^)/3'
_refine_ls_weighting_scheme calc
_refine_ls_wR_factor_gt 0.2923
_refine_ls_wR_factor_ref 0.3067
_reflns_Friedel_coverage 0.000
_reflns_number_gt 10407
_reflns_number_total 13352
_reflns_threshold_expression 'I > 2\s(I)'
_cod_data_source_file ja7b00878_si_011.cif
_cod_data_source_block NMe2-F5
_cod_original_cell_volume 3609.1(13)
_cod_database_code 4126300
_shelx_shelxl_version_number 2014/7
_shelx_space_group_comment
; 
The symmetry employed for this shelxl refinement is uniquely defined 
by the following loop, which should always be used as a source of 
symmetry information in preference to the above space-group names. 
They are only intended as comments. 
;

loop_
_space_group_symop_operation_xyz
'x, y, z'
'-x, -y, -z'

loop_
_atom_site_label
_atom_site_type_symbol
_atom_site_fract_x
_atom_site_fract_y
_atom_site_fract_z
_atom_site_U_iso_or_equiv
_atom_site_adp_type
_atom_site_occupancy
_atom_site_site_symmetry_order
_atom_site_calc_flag
_atom_site_refinement_flags_posn
_atom_site_refinement_flags_adp
F24A F 0.9939(7) 0.6380(2) 0.17994(15) 0.0420(11) Uani 1 1 d . .
F24B F 0.2315(9) -0.5957(4) 0.28478(18) 0.0717(19) Uani 1 1 d . .
F25A F 0.8709(7) 0.7038(3) 0.10044(18) 0.0491(12) Uani 1 1 d . .
F25B F 0.1013(9) -0.7019(3) 0.3484(3) 0.084(2) Uani 1 1 d . .
F26A F 0.7974(7) 0.6205(3) 0.02328(17) 0.0493(13) Uani 1 1 d . .
F26B F 0.0620(9) -0.6752(4) 0.4477(3) 0.098(3) Uani 1 1 d . .
F27A F 0.8454(7) 0.4689(3) 0.02877(14) 0.0437(12) Uani 1 1 d . .
F27B F 0.1564(10) -0.5424(5) 0.47967(18) 0.094(2) Uani 1 1 d . .
F28A F 0.9708(6) 0.4022(2) 0.10837(15) 0.0346(10) Uani 1 1 d . .
F28B F 0.2916(9) -0.4371(3) 0.4145(2) 0.0707(18) Uani 1 1 d . .
F54A F 0.3210(7) -0.0113(3) 0.28529(15) 0.0470(12) Uani 1 1 d . .
F54B F -0.3975(8) 0.0679(3) 0.21471(16) 0.0571(15) Uani 1 1 d . .
F55A F 0.4621(8) -0.1485(3) 0.30367(18) 0.0549(14) Uani 1 1 d . .
F55B F -0.2483(8) 0.1855(3) 0.16255(19) 0.0571(15) Uani 1 1 d . .
F56A F 0.5282(7) -0.1904(3) 0.39706(18) 0.0485(12) Uani 1 1 d . .
F56B F -0.1512(7) 0.1758(3) 0.06534(17) 0.0468(12) Uani 1 1 d . .
F57A F 0.4548(8) -0.0927(3) 0.47123(16) 0.0539(14) Uani 1 1 d . .
F57B F -0.2071(12) 0.0489(4) 0.01832(17) 0.091(3) Uani 1 1 d . .
F58A F 0.3193(8) 0.0467(3) 0.45223(17) 0.0520(13) Uani 1 1 d . .
F58B F -0.3543(11) -0.0685(3) 0.07004(19) 0.078(2) Uani 1 1 d . .
O21A O 1.1044(7) 0.3287(3) 0.20049(17) 0.0303(11) Uani 1 1 d . .
O21B O 0.3463(8) -0.3099(4) 0.3156(2) 0.0493(15) Uani 1 1 d . .
O22A O 0.9178(6) 0.4304(3) 0.21543(17) 0.0259(10) Uani 1 1 d . .
O22B O 0.2180(8) -0.4133(3) 0.2921(2) 0.0450(14) Uani 1 1 d . .
O51B O -0.4755(7) -0.2119(3) 0.20075(17) 0.0280(11) Uani 1 1 d . .
O51A O 0.2391(7) 0.1663(3) 0.26782(18) 0.0299(11) Uani 1 1 d . .
O52B O -0.3229(7) -0.1061(3) 0.19784(19) 0.0316(12) Uani 1 1 d . .
O52A O 0.3785(7) 0.1453(3) 0.33625(17) 0.0294(11) Uani 1 1 d . .
N36A N 0.3254(11) 0.7021(4) 0.0611(2) 0.0408(17) Uani 1 1 d . .
N36B N -0.4277(11) -0.6961(3) 0.4502(2) 0.0404(17) Uani 1 1 d . .
N66B N 0.3158(10) 0.1939(3) 0.0707(2) 0.0334(15) Uani 1 1 d . .
N66A N 1.0151(11) -0.1776(4) 0.4378(2) 0.0429(17) Uani 1 1 d . .
C01A C 0.8395(10) 0.2467(3) 0.2617(2) 0.0214(14) Uani 1 1 d . .
H01A H 0.9587 0.2344 0.2666 0.026 Uiso 1 1 calc R U
C02A C 0.8002(9) 0.3109(4) 0.2347(2) 0.0225(14) Uani 1 1 d . .
C03A C 0.6246(9) 0.3294(4) 0.2245(2) 0.0227(14) Uani 1 1 d . .
C04A C 0.4875(9) 0.2811(4) 0.2430(2) 0.0215(14) Uani 1 1 d . .
H04A H 0.3701 0.2910 0.2354 0.026 Uiso 1 1 calc R U
C05A C 0.5238(9) 0.2198(4) 0.2718(2) 0.0221(14) Uani 1 1 d . .
C06A C 0.7023(9) 0.1997(4) 0.2816(2) 0.0229(14) Uani 1 1 d . .
C01B C 0.1152(10) -0.2308(4) 0.2502(2) 0.0258(15) Uani 1 1 d . .
H01B H 0.2332 -0.2148 0.2467 0.031 Uiso 1 1 calc R U
C02B C 0.0746(10) -0.2968(4) 0.2783(3) 0.0273(15) Uani 1 1 d . .
C03B C -0.1045(9) -0.3202(4) 0.2856(2) 0.0244(15) Uani 1 1 d . .
C04B C -0.2351(10) -0.2780(4) 0.2631(2) 0.0237(14) Uani 1 1 d . .
H04B H -0.3543 -0.2925 0.2676 0.028 Uiso 1 1 calc R U
C05B C -0.1919(10) -0.2139(4) 0.2336(2) 0.0252(15) Uani 1 1 d . .
C06B C -0.0149(10) -0.1891(4) 0.2276(2) 0.0273(15) Uani 1 1 d . .
C21A C 0.9573(9) 0.3567(4) 0.2138(2) 0.0205(14) Uani 1 1 d . .
C21B C 0.2255(10) -0.3391(5) 0.2978(3) 0.0336(17) Uani 1 1 d . .
C22A C 1.0535(10) 0.4795(4) 0.1917(3) 0.0293(16) Uani 1 1 d . .
H22A H 1.1636 0.4506 0.1817 0.035 Uiso 1 1 calc R U
H22B H 1.0808 0.5166 0.2147 0.035 Uiso 1 1 calc R U
C22B C 0.3562(12) -0.4598(6) 0.3121(4) 0.051(2) Uani 1 1 d . .
H22C H 0.4346 -0.4291 0.3285 0.061 Uiso 1 1 calc R U
H22D H 0.4289 -0.4857 0.2857 0.061 Uiso 1 1 calc R U
C23A C 0.9852(9) 0.5177(4) 0.1472(2) 0.0227(14) Uani 1 1 d . .
C23B C 0.2673(10) -0.5154(4) 0.3483(3) 0.0309(16) Uani 1 1 d . .
C24A C 0.9575(10) 0.5935(4) 0.1433(3) 0.0316(17) Uani 1 1 d . .
C24B C 0.2150(11) -0.5820(5) 0.3341(3) 0.0364(18) Uani 1 1 d . .
C25A C 0.8953(11) 0.6306(4) 0.1023(3) 0.0342(17) Uani 1 1 d . .
C25B C 0.1470(12) -0.6354(4) 0.3640(3) 0.041(2) Uani 1 1 d . .
C26A C 0.8570(11) 0.5865(4) 0.0630(3) 0.0332(17) Uani 1 1 d . .
C26B C 0.1277(12) -0.6243(5) 0.4154(3) 0.048(2) Uani 1 1 d . .
C27A C 0.8847(10) 0.5112(4) 0.0665(3) 0.0301(16) Uani 1 1 d . .
C27B C 0.1753(13) -0.5557(6) 0.4302(3) 0.048(2) Uani 1 1 d . .
C28A C 0.9453(10) 0.4767(4) 0.1074(3) 0.0282(15) Uani 1 1 d . .
C28B C 0.2429(12) -0.5041(4) 0.3986(3) 0.0382(19) Uani 1 1 d . .
C31A C 0.5764(9) 0.3934(4) 0.1948(2) 0.0232(14) Uani 1 1 d . .
C31B C -0.1568(10) -0.3859(4) 0.3156(3) 0.0269(15) Uani 1 1 d . .
C32B C -0.2014(9) -0.4397(4) 0.3399(2) 0.0241(14) Uani 1 1 d . .
C32A C 0.5321(9) 0.4454(4) 0.1702(3) 0.0239(14) Uani 1 1 d . .
C33B C -0.2577(9) -0.5048(4) 0.3684(2) 0.0236(14) Uani 1 1 d . .
C33A C 0.4808(9) 0.5109(4) 0.1417(2) 0.0238(14) Uani 1 1 d . .
C34A C 0.4762(9) 0.5835(4) 0.1613(3) 0.0271(15) Uani 1 1 d . .
H34A H 0.5097 0.5889 0.1929 0.032 Uiso 1 1 calc R U
C34B C -0.2930(11) -0.5047(4) 0.4193(3) 0.0318(17) Uani 1 1 d . .
H34B H -0.2776 -0.4609 0.4357 0.038 Uiso 1 1 calc R U
C35B C -0.3495(11) -0.5665(4) 0.4462(3) 0.0313(17) Uani 1 1 d . .
H35B H -0.3733 -0.5634 0.4804 0.038 Uiso 1 1 calc R U
C35A C 0.4245(10) 0.6454(4) 0.1356(2) 0.0278(15) Uani 1 1 d . .
H35A H 0.4206 0.6919 0.1500 0.033 Uiso 1 1 calc R U
C36A C 0.3766(10) 0.6400(3) 0.0870(2) 0.0237(14) Uani 1 1 d . .
C36B C -0.3729(11) -0.6347(4) 0.4237(3) 0.0287(16) Uani 1 1 d . .
C37B C -0.3362(11) -0.6356(4) 0.3719(3) 0.0294(16) Uani 1 1 d . .
H37B H -0.3503 -0.6794 0.3554 0.035 Uiso 1 1 calc R U
C37A C 0.3827(10) 0.5682(4) 0.0674(2) 0.0258(15) Uani 1 1 d . .
H37A H 0.3533 0.5630 0.0354 0.031 Uiso 1 1 calc R U
C38A C 0.4309(9) 0.5052(4) 0.0940(2) 0.0237(14) Uani 1 1 d . .
H38A H 0.4303 0.4584 0.0800 0.028 Uiso 1 1 calc R U
C38B C -0.2800(10) -0.5726(4) 0.3452(3) 0.0276(15) Uani 1 1 d . .
H38B H -0.2561 -0.5749 0.3110 0.033 Uiso 1 1 calc R U
C39B C 0.3057(17) 0.2649(4) 0.0951(3) 0.056(3) Uani 1 1 d . .
H39A H 0.3583 0.3026 0.0727 0.084 Uiso 1 1 calc R U
H39B H 0.3706 0.2606 0.1237 0.084 Uiso 1 1 calc R U
H39C H 0.1817 0.2788 0.1050 0.084 Uiso 1 1 calc R U
C39A C 0.3057(15) 0.7752(4) 0.0840(4) 0.050(2) Uani 1 1 d . .
H39D H 0.4205 0.7893 0.0928 0.075 Uiso 1 1 calc R U
H39E H 0.2209 0.7725 0.1131 0.075 Uiso 1 1 calc R U
H39F H 0.2627 0.8117 0.0611 0.075 Uiso 1 1 calc R U
C40B C 0.3226(14) 0.1959(4) 0.0178(3) 0.043(2) Uani 1 1 d . .
H40A H 0.3653 0.2433 0.0051 0.065 Uiso 1 1 calc R U
H40B H 0.2040 0.1892 0.0085 0.065 Uiso 1 1 calc R U
H40C H 0.4031 0.1565 0.0046 0.065 Uiso 1 1 calc R U
C40A C 0.2644(14) 0.6956(5) 0.0128(3) 0.045(2) Uani 1 1 d . .
H40D H 0.2456 0.7447 -0.0014 0.067 Uiso 1 1 calc R U
H40E H 0.1531 0.6698 0.0160 0.067 Uiso 1 1 calc R U
H40F H 0.3540 0.6681 -0.0081 0.067 Uiso 1 1 calc R U
C51B C -0.3465(10) -0.1789(4) 0.2098(2) 0.0262(15) Uani 1 1 d . .
C51A C 0.3684(9) 0.1745(4) 0.2906(2) 0.0240(15) Uani 1 1 d . .
C52B C -0.4627(10) -0.0676(4) 0.1728(3) 0.0299(16) Uani 1 1 d . .
H52A H -0.5601 -0.0502 0.1967 0.036 Uiso 1 1 calc R U
H52B H -0.5114 -0.1013 0.1508 0.036 Uiso 1 1 calc R U
C52A C 0.2354(10) 0.0973(4) 0.3569(3) 0.0305(16) Uani 1 1 d . .
H52C H 0.1474 0.0932 0.3335 0.037 Uiso 1 1 calc R U
H52D H 0.1746 0.1185 0.3869 0.037 Uiso 1 1 calc R U
C53B C -0.3817(9) -0.0033(4) 0.1442(2) 0.0246(14) Uani 1 1 d . .
C53A C 0.3155(9) 0.0222(4) 0.3681(2) 0.0250(15) Uani 1 1 d . .
C54B C -0.3503(10) 0.0627(4) 0.1660(3) 0.0298(16) Uani 1 1 d . .
C54A C 0.3554(10) -0.0316(4) 0.3314(3) 0.0294(16) Uani 1 1 d . .
C55B C -0.2757(10) 0.1221(4) 0.1407(3) 0.0311(17) Uani 1 1 d . .
C55A C 0.4252(11) -0.0992(4) 0.3401(3) 0.0341(17) Uani 1 1 d . .
C56A C 0.4597(10) -0.1226(4) 0.3872(3) 0.0329(17) Uani 1 1 d . .
C56B C -0.2277(11) 0.1187(4) 0.0903(2) 0.0306(16) Uani 1 1 d . .
C57A C 0.4241(11) -0.0716(4) 0.4251(3) 0.0335(17) Uani 1 1 d . .
C57B C -0.2529(13) 0.0523(5) 0.0684(3) 0.044(2) Uani 1 1 d . .
C58A C 0.3522(10) -0.0030(4) 0.4151(3) 0.0307(16) Uani 1 1 d . .
C58B C -0.3263(13) -0.0059(4) 0.0931(3) 0.040(2) Uani 1 1 d . .
C61A C 0.7480(9) 0.1331(4) 0.3090(2) 0.0227(14) Uani 1 1 d . .
C61B C 0.0367(10) -0.1233(4) 0.1995(2) 0.0248(15) Uani 1 1 d . .
C62A C 0.7903(9) 0.0771(4) 0.3306(3) 0.0259(15) Uani 1 1 d . .
C62B C 0.0837(10) -0.0681(4) 0.1773(3) 0.0270(15) Uani 1 1 d . .
C63B C 0.1375(9) -0.0018(4) 0.1501(2) 0.0222(14) Uani 1 1 d . .
C63A C 0.8389(9) 0.0119(4) 0.3576(3) 0.0241(14) Uani 1 1 d . .
C64B C 0.1540(10) 0.0669(4) 0.1739(2) 0.0253(15) Uani 1 1 d . .
H64B H 0.1265 0.0689 0.2080 0.030 Uiso 1 1 calc R U
C64A C 0.8432(10) 0.0125(4) 0.4090(3) 0.0260(15) Uani 1 1 d . .
H64A H 0.8078 0.0561 0.4258 0.031 Uiso 1 1 calc R U
C65B C 0.2089(10) 0.1299(4) 0.1481(2) 0.0275(15) Uani 1 1 d . .
H65B H 0.2162 0.1737 0.1652 0.033 Uiso 1 1 calc R U
C65A C 0.8982(11) -0.0493(4) 0.4348(3) 0.0307(16) Uani 1 1 d . .
H65A H 0.9005 -0.0459 0.4687 0.037 Uiso 1 1 calc R U
C66A C 0.9516(10) -0.1179(4) 0.4125(3) 0.0269(15) Uani 1 1 d . .
C66B C 0.2544(10) 0.1312(4) 0.0972(3) 0.0263(15) Uani 1 1 d . .
C67A C 0.9447(10) -0.1185(4) 0.3608(3) 0.0295(16) Uani 1 1 d . .
H67A H 0.9774 -0.1623 0.3441 0.035 Uiso 1 1 calc R U
C67B C 0.2373(11) 0.0635(4) 0.0725(3) 0.0313(17) Uani 1 1 d . .
H67B H 0.2641 0.0618 0.0384 0.038 Uiso 1 1 calc R U
C68A C 0.8913(10) -0.0563(4) 0.3347(2) 0.0277(15) Uani 1 1 d . .
H68A H 0.8896 -0.0592 0.3007 0.033 Uiso 1 1 calc R U
C68B C 0.1806(11) -0.0002(4) 0.0992(3) 0.0325(17) Uani 1 1 d . .
H68B H 0.1711 -0.0439 0.0821 0.039 Uiso 1 1 calc R U
C69B C -0.4861(14) -0.6926(5) 0.5032(3) 0.047(2) Uani 1 1 d . .
H69A H -0.5890 -0.6588 0.5086 0.070 Uiso 1 1 calc R U
H69B H -0.3894 -0.6753 0.5200 0.070 Uiso 1 1 calc R U
H69C H -0.5179 -0.7416 0.5158 0.070 Uiso 1 1 calc R U
C69A C 1.0168(14) -0.1755(5) 0.4910(3) 0.048(2) Uani 1 1 d . .
H69D H 1.0917 -0.2162 0.5018 0.072 Uiso 1 1 calc R U
H69E H 0.8960 -0.1798 0.5068 0.072 Uiso 1 1 calc R U
H69F H 1.0638 -0.1290 0.4995 0.072 Uiso 1 1 calc R U
C70B C -0.4547(15) -0.7654(4) 0.4262(3) 0.049(2) Uani 1 1 d . .
H70A H -0.5506 -0.7580 0.4055 0.074 Uiso 1 1 calc R U
H70B H -0.4858 -0.8036 0.4508 0.074 Uiso 1 1 calc R U
H70C H -0.3455 -0.7805 0.4064 0.074 Uiso 1 1 calc R U
C70A C 1.0394(16) -0.2497(4) 0.4161(4) 0.055(3) Uani 1 1 d . .
H70D H 0.9406 -0.2581 0.3974 0.083 Uiso 1 1 calc R U
H70E H 1.0435 -0.2876 0.4417 0.083 Uiso 1 1 calc R U
H70F H 1.1505 -0.2518 0.3946 0.083 Uiso 1 1 calc R U

loop_
_atom_site_aniso_label
_atom_site_aniso_U_11
_atom_site_aniso_U_22
_atom_site_aniso_U_33
_atom_site_aniso_U_23
_atom_site_aniso_U_13
_atom_site_aniso_U_12
F24A 0.060(3) 0.039(3) 0.028(2) -0.0162(19) -0.001(2) -0.006(2)
F24B 0.089(4) 0.093(4) 0.035(3) -0.029(3) -0.027(3) 0.044(4)
F25A 0.061(3) 0.033(3) 0.050(3) 0.006(2) 0.002(2) 0.003(2)
F25B 0.075(4) 0.028(3) 0.158(7) -0.034(3) -0.055(4) 0.003(3)
F26A 0.051(3) 0.064(3) 0.033(2) 0.025(2) -0.011(2) -0.001(3)
F26B 0.061(4) 0.105(6) 0.123(6) 0.074(5) -0.006(4) -0.013(4)
F27A 0.055(3) 0.062(3) 0.016(2) -0.0071(19) -0.010(2) -0.014(2)
F27B 0.100(5) 0.164(7) 0.016(2) -0.011(3) -0.003(3) 0.032(5)
F28A 0.046(3) 0.030(2) 0.030(2) -0.0121(18) -0.0075(19) -0.0023(19)
F28B 0.080(4) 0.050(3) 0.090(4) -0.042(3) -0.036(4) 0.003(3)
F54A 0.075(4) 0.049(3) 0.019(2) -0.0008(19) -0.013(2) -0.002(2)
F54B 0.088(4) 0.057(3) 0.026(2) -0.020(2) 0.011(2) -0.029(3)
F55A 0.084(4) 0.036(3) 0.043(3) -0.017(2) 0.004(3) 0.000(3)
F55B 0.087(4) 0.031(3) 0.051(3) -0.018(2) 0.010(3) -0.013(3)
F56A 0.051(3) 0.041(3) 0.051(3) 0.009(2) -0.003(2) 0.003(2)
F56B 0.058(3) 0.044(3) 0.039(3) 0.016(2) -0.013(2) -0.013(2)
F57A 0.077(4) 0.065(3) 0.023(2) 0.018(2) -0.020(2) -0.011(3)
F57B 0.177(8) 0.084(4) 0.012(2) -0.014(2) 0.012(3) -0.055(5)
F58A 0.078(4) 0.049(3) 0.030(2) -0.018(2) -0.004(2) -0.001(3)
F58B 0.146(6) 0.049(3) 0.040(3) -0.028(2) 0.008(3) -0.043(4)
O21A 0.027(3) 0.038(3) 0.027(3) 0.001(2) -0.010(2) 0.002(2)
O21B 0.036(3) 0.057(4) 0.056(4) 0.011(3) -0.015(3) -0.009(3)
O22A 0.027(3) 0.028(3) 0.024(2) -0.0027(19) -0.004(2) -0.005(2)
O22B 0.043(3) 0.041(3) 0.051(3) 0.016(3) -0.011(3) 0.006(3)
O51B 0.027(3) 0.031(3) 0.026(2) 0.000(2) -0.006(2) -0.004(2)
O51A 0.032(3) 0.027(3) 0.032(3) 0.000(2) -0.008(2) -0.003(2)
O52B 0.034(3) 0.021(3) 0.042(3) 0.005(2) -0.017(2) -0.002(2)
O52A 0.033(3) 0.033(3) 0.024(2) 0.006(2) -0.011(2) -0.005(2)
N36A 0.066(5) 0.030(4) 0.028(3) 0.004(3) -0.019(3) 0.006(3)
N36B 0.072(5) 0.023(3) 0.027(3) 0.002(3) -0.007(3) -0.012(3)
N66B 0.053(4) 0.021(3) 0.027(3) 0.003(2) -0.005(3) -0.006(3)
N66A 0.068(5) 0.025(3) 0.036(4) 0.010(3) -0.010(3) 0.009(3)
C01A 0.028(4) 0.023(3) 0.014(3) -0.003(2) -0.006(3) 0.002(3)
C02A 0.025(4) 0.025(4) 0.018(3) -0.003(3) -0.008(3) -0.002(3)
C03A 0.026(4) 0.026(4) 0.017(3) -0.003(3) -0.007(3) -0.003(3)
C04A 0.022(3) 0.026(4) 0.018(3) 0.000(3) -0.009(3) 0.004(3)
C05A 0.022(3) 0.022(3) 0.023(3) -0.006(3) -0.007(3) 0.000(3)
C06A 0.026(4) 0.024(3) 0.020(3) -0.006(3) -0.006(3) -0.002(3)
C01B 0.032(4) 0.029(4) 0.017(3) 0.001(3) -0.006(3) -0.004(3)
C02B 0.028(4) 0.029(4) 0.025(4) 0.005(3) -0.007(3) -0.004(3)
C03B 0.027(4) 0.025(4) 0.022(3) -0.006(3) -0.008(3) 0.004(3)
C04B 0.026(4) 0.021(3) 0.025(3) -0.005(3) -0.009(3) -0.002(3)
C05B 0.031(4) 0.019(3) 0.026(3) -0.005(3) -0.005(3) 0.001(3)
C06B 0.039(4) 0.023(4) 0.022(3) -0.001(3) -0.007(3) -0.004(3)
C21A 0.024(4) 0.028(4) 0.012(3) 0.001(2) -0.012(3) -0.003(3)
C21B 0.023(4) 0.042(5) 0.035(4) 0.003(3) -0.004(3) -0.005(3)
C22A 0.027(4) 0.031(4) 0.033(4) -0.004(3) -0.011(3) -0.006(3)
C22B 0.035(5) 0.059(6) 0.057(6) 0.022(5) -0.005(4) 0.010(4)
C23A 0.021(3) 0.024(3) 0.023(3) -0.002(3) -0.002(3) -0.008(3)
C23B 0.028(4) 0.035(4) 0.030(4) 0.003(3) -0.008(3) 0.003(3)
C24A 0.026(4) 0.024(4) 0.045(4) -0.015(3) -0.002(3) -0.004(3)
C24B 0.043(5) 0.047(5) 0.018(3) -0.001(3) -0.005(3) 0.008(4)
C25A 0.038(4) 0.025(4) 0.039(4) -0.002(3) 0.000(3) -0.001(3)
C25B 0.042(5) 0.026(4) 0.061(6) -0.011(4) -0.027(4) 0.004(3)
C26A 0.036(4) 0.039(5) 0.025(4) 0.013(3) -0.006(3) -0.008(3)
C26B 0.042(5) 0.052(6) 0.049(5) 0.031(4) -0.008(4) -0.005(4)
C27A 0.029(4) 0.030(4) 0.034(4) -0.014(3) -0.009(3) -0.007(3)
C27B 0.059(6) 0.071(7) 0.013(3) -0.002(4) -0.005(4) 0.011(5)
C28A 0.027(4) 0.030(4) 0.029(4) -0.007(3) -0.007(3) -0.003(3)
C28B 0.047(5) 0.028(4) 0.044(5) -0.007(4) -0.025(4) 0.000(3)
C31A 0.021(4) 0.025(4) 0.024(3) 0.001(3) -0.003(3) -0.001(3)
C31B 0.024(4) 0.028(4) 0.029(4) -0.003(3) -0.006(3) 0.003(3)
C32B 0.026(4) 0.022(3) 0.026(3) 0.000(3) -0.010(3) -0.003(3)
C32A 0.018(3) 0.026(4) 0.030(4) -0.002(3) -0.010(3) -0.001(3)
C33B 0.023(4) 0.024(4) 0.023(3) 0.004(3) -0.003(3) 0.000(3)
C33A 0.023(4) 0.028(4) 0.021(3) 0.007(3) -0.006(3) -0.001(3)
C34A 0.025(4) 0.029(4) 0.029(4) -0.006(3) -0.009(3) 0.002(3)
C34B 0.053(5) 0.018(4) 0.025(4) -0.001(3) -0.008(3) -0.006(3)
C35B 0.050(5) 0.023(4) 0.022(3) -0.002(3) -0.009(3) -0.007(3)
C35A 0.032(4) 0.030(4) 0.023(3) -0.007(3) -0.008(3) -0.002(3)
C36A 0.032(4) 0.011(3) 0.030(4) 0.005(3) -0.012(3) -0.002(3)
C36B 0.042(4) 0.019(4) 0.025(3) 0.005(3) -0.007(3) -0.004(3)
C37B 0.042(4) 0.021(3) 0.026(4) -0.008(3) -0.003(3) -0.005(3)
C37A 0.032(4) 0.024(4) 0.022(3) 0.005(3) -0.004(3) -0.003(3)
C38A 0.025(4) 0.024(4) 0.025(3) 0.000(3) -0.010(3) -0.002(3)
C38B 0.031(4) 0.027(4) 0.026(3) -0.006(3) -0.009(3) 0.001(3)
C39B 0.102(8) 0.015(4) 0.047(5) -0.005(4) 0.011(5) -0.010(4)
C39A 0.075(7) 0.017(4) 0.057(5) 0.001(4) -0.005(5) 0.004(4)
C40B 0.077(6) 0.032(4) 0.021(4) 0.009(3) -0.006(4) -0.011(4)
C40A 0.064(6) 0.044(5) 0.029(4) 0.011(3) -0.021(4) -0.001(4)
C51B 0.025(4) 0.032(4) 0.022(3) 0.001(3) -0.002(3) -0.003(3)
C51A 0.025(4) 0.022(3) 0.025(3) -0.004(3) -0.002(3) 0.005(3)
C52B 0.027(4) 0.033(4) 0.032(4) -0.003(3) -0.013(3) 0.001(3)
C52A 0.028(4) 0.037(4) 0.027(4) 0.003(3) -0.001(3) -0.011(3)
C53B 0.026(4) 0.032(4) 0.018(3) 0.001(3) -0.010(3) 0.000(3)
C53A 0.025(4) 0.030(4) 0.021(3) -0.005(3) -0.003(3) -0.005(3)
C54B 0.027(4) 0.042(4) 0.021(3) -0.006(3) -0.004(3) 0.001(3)
C54A 0.032(4) 0.026(4) 0.032(4) 0.006(3) -0.007(3) -0.008(3)
C55B 0.038(4) 0.023(4) 0.032(4) -0.006(3) -0.006(3) 0.001(3)
C55A 0.044(5) 0.028(4) 0.030(4) -0.009(3) 0.001(3) 0.004(3)
C56A 0.030(4) 0.017(4) 0.051(5) 0.002(3) -0.007(3) -0.002(3)
C56B 0.042(4) 0.031(4) 0.021(3) 0.011(3) -0.011(3) -0.002(3)
C57A 0.039(4) 0.032(4) 0.029(4) 0.011(3) -0.006(3) -0.007(3)
C57B 0.072(6) 0.051(5) 0.011(3) -0.001(3) 0.000(4) -0.018(5)
C58A 0.033(4) 0.038(4) 0.022(3) -0.009(3) 0.000(3) -0.003(3)
C58B 0.064(6) 0.027(4) 0.030(4) -0.009(3) -0.006(4) -0.016(4)
C61A 0.023(3) 0.024(4) 0.023(3) 0.001(3) -0.010(3) 0.000(3)
C61B 0.030(4) 0.023(4) 0.022(3) -0.005(3) -0.006(3) -0.002(3)
C62A 0.018(3) 0.034(4) 0.027(3) -0.004(3) -0.006(3) -0.004(3)
C62B 0.030(4) 0.029(4) 0.024(3) -0.004(3) -0.010(3) -0.002(3)
C63B 0.024(4) 0.019(3) 0.025(3) 0.000(3) -0.009(3) -0.003(3)
C63A 0.021(3) 0.021(3) 0.030(4) 0.005(3) -0.006(3) -0.002(3)
C64B 0.030(4) 0.031(4) 0.016(3) -0.001(3) -0.006(3) -0.003(3)
C64A 0.027(4) 0.027(4) 0.025(3) -0.003(3) -0.005(3) -0.007(3)
C65B 0.037(4) 0.024(4) 0.023(3) -0.002(3) -0.008(3) -0.001(3)
C65A 0.038(4) 0.028(4) 0.027(4) 0.001(3) -0.004(3) -0.007(3)
C66A 0.030(4) 0.015(3) 0.036(4) 0.005(3) -0.005(3) 0.000(3)
C66B 0.031(4) 0.020(4) 0.027(4) 0.001(3) -0.001(3) 0.000(3)
C67A 0.039(4) 0.018(3) 0.030(4) -0.002(3) -0.001(3) -0.004(3)
C67B 0.049(5) 0.028(4) 0.019(3) -0.005(3) -0.008(3) -0.015(3)
C68A 0.038(4) 0.027(4) 0.019(3) -0.003(3) -0.006(3) -0.004(3)
C68B 0.048(5) 0.024(4) 0.028(4) -0.001(3) -0.008(3) -0.009(3)
C69B 0.071(6) 0.040(5) 0.027(4) 0.007(3) 0.003(4) -0.004(4)
C69A 0.072(7) 0.042(5) 0.031(4) 0.009(4) -0.016(4) 0.003(4)
C70B 0.085(7) 0.020(4) 0.046(5) -0.010(3) -0.015(5) -0.008(4)
C70A 0.084(8) 0.020(4) 0.064(6) 0.003(4) -0.019(5) 0.008(4)

loop_
_atom_type_symbol
_atom_type_description
_atom_type_scat_dispersion_real
_atom_type_scat_dispersion_imag
_atom_type_scat_source
C C 0.0033 0.0016 'International Tables Vol C Tables 4.2.6.8 and 6.1.1.4'
H H 0.0000 0.0000 'International Tables Vol C Tables 4.2.6.8 and 6.1.1.4'
N N 0.0061 0.0033 'International Tables Vol C Tables 4.2.6.8 and 6.1.1.4'
O O 0.0106 0.0060 'International Tables Vol C Tables 4.2.6.8 and 6.1.1.4'
F F 0.0171 0.0103 'International Tables Vol C Tables 4.2.6.8 and 6.1.1.4'

loop_
_geom_angle_atom_site_label_1
_geom_angle_atom_site_label_2
_geom_angle_atom_site_label_3
_geom_angle
C21A O22A C22A 116.7(5)
C21B O22B C22B 116.6(7)
C51B O52B C52B 116.7(5)
C51A O52A C52A 117.7(5)
C36A N36A C40A 120.7(6)
C36A N36A C39A 120.8(6)
C40A N36A C39A 118.0(7)
C36B N36B C70B 121.2(6)
C36B N36B C69B 121.2(6)
C70B N36B C69B 117.1(7)
C66B N66B C40B 119.6(6)
C66B N66B C39B 118.9(6)
C40B N66B C39B 117.3(6)
C66A N66A C70A 121.2(7)
C66A N66A C69A 120.4(7)
C70A N66A C69A 116.6(7)
C02A C01A C06A 121.0(6)
C01A C02A C03A 121.2(6)
C01A C02A C21A 117.0(6)
C03A C02A C21A 121.6(6)
C02A C03A C04A 117.9(6)
C02A C03A C31A 123.9(6)
C04A C03A C31A 118.2(6)
C05A C04A C03A 121.1(6)
C04A C05A C06A 121.4(6)
C04A C05A C51A 116.5(6)
C06A C05A C51A 122.1(6)
C01A C06A C05A 117.2(6)
C01A C06A C61A 119.5(6)
C05A C06A C61A 123.2(6)
C06B C01B C02B 122.2(7)
C03B C02B C01B 119.7(7)
C03B C02B C21B 122.9(6)
C01B C02B C21B 117.4(7)
C04B C03B C02B 118.0(6)
C04B C03B C31B 119.5(6)
C02B C03B C31B 122.5(6)
C03B C04B C05B 121.9(7)
C06B C05B C04B 120.2(7)
C06B C05B C51B 125.5(6)
C04B C05B C51B 114.3(6)
C01B C06B C05B 118.0(6)
C01B C06B C61B 119.0(7)
C05B C06B C61B 123.0(7)
O21A C21A O22A 125.1(6)
O21A C21A C02A 122.5(6)
O22A C21A C02A 112.2(6)
O21B C21B O22B 123.8(7)
O21B C21B C02B 123.5(7)
O22B C21B C02B 112.6(6)
O22A C22A C23A 109.7(5)
O22B C22B C23B 108.7(7)
C24A C23A C28A 116.3(7)
C24A C23A C22A 122.8(6)
C28A C23A C22A 121.0(6)
C24B C23B C28B 115.3(7)
C24B C23B C22B 122.0(7)
C28B C23B C22B 122.6(8)
F24A C24A C23A 120.5(7)
F24A C24A C25A 115.5(6)
C23A C24A C25A 124.0(6)
C25B C24B C23B 125.3(7)
C25B C24B F24B 116.6(8)
C23B C24B F24B 118.1(7)
F25A C25A C24A 121.5(7)
F25A C25A C26A 121.1(7)
C24A C25A C26A 117.4(7)
C24B C25B F25B 123.4(8)
C24B C25B C26B 119.0(7)
F25B C25B C26B 117.6(9)
F26A C26A C27A 122.3(7)
F26A C26A C25A 118.7(7)
C27A C26A C25A 119.0(7)
F26B C26B C27B 121.3(9)
F26B C26B C25B 122.5(9)
C27B C26B C25B 116.1(7)
C26A C27A F27A 118.7(7)
C26A C27A C28A 121.9(6)
F27A C27A C28A 119.4(6)
C28B C27B F27B 119.6(9)
C28B C27B C26B 122.4(7)
F27B C27B C26B 117.9(9)
F28A C28A C27A 118.9(6)
F28A C28A C23A 119.7(6)
C27A C28A C23A 121.4(7)
C27B C28B F28B 120.9(8)
C27B C28B C23B 121.8(7)
F28B C28B C23B 117.3(8)
C32A C31A C03A 178.1(7)
C32B C31B C03B 179.2(8)
C31B C32B C33B 178.8(7)
C31A C32A C33A 177.4(7)
C34B C33B C38B 116.9(6)
C34B C33B C32B 122.5(6)
C38B C33B C32B 120.7(6)
C38A C33A C34A 117.1(6)
C38A C33A C32A 121.4(6)
C34A C33A C32A 121.5(6)
C35A C34A C33A 122.2(6)
C35B C34B C33B 122.3(6)
C34B C35B C36B 121.7(6)
C34A C35A C36A 120.9(6)
N36A C36A C37A 122.1(6)
N36A C36A C35A 121.0(6)
C37A C36A C35A 116.9(6)
N36B C36B C35B 122.1(6)
N36B C36B C37B 121.5(6)
C35B C36B C37B 116.5(6)
C38B C37B C36B 121.1(6)
C38A C37A C36A 122.3(6)
C37A C38A C33A 120.6(6)
C37B C38B C33B 121.6(6)
O51B C51B O52B 123.3(7)
O51B C51B C05B 124.3(7)
O52B C51B C05B 112.4(6)
O51A C51A O52A 122.6(6)
O51A C51A C05A 123.4(6)
O52A C51A C05A 113.9(6)
O52B C52B C53B 108.1(6)
O52A C52A C53A 108.8(6)
C54B C53B C58B 115.1(6)
C54B C53B C52B 122.3(6)
C58B C53B C52B 122.6(6)
C58A C53A C54A 113.8(6)
C58A C53A C52A 124.3(6)
C54A C53A C52A 121.9(6)
F54B C54B C55B 118.8(6)
F54B C54B C53B 117.8(6)
C55B C54B C53B 123.4(6)
C55A C54A F54A 119.6(7)
C55A C54A C53A 123.5(7)
F54A C54A C53A 116.9(6)
F55B C55B C54B 122.3(7)
F55B C55B C56B 117.6(7)
C54B C55B C56B 120.2(7)
C54A C55A F55A 121.3(7)
C54A C55A C56A 121.3(7)
F55A C55A C56A 117.3(7)
F56A C56A C55A 122.7(7)
F56A C56A C57A 119.5(7)
C55A C56A C57A 117.8(7)
F56B C56B C57B 122.1(6)
F56B C56B C55B 120.8(7)
C57B C56B C55B 117.0(7)
F57A C57A C58A 121.1(7)
F57A C57A C56A 119.3(7)
C58A C57A C56A 119.5(7)
C58B C57B F57B 119.9(7)
C58B C57B C56B 122.8(7)
F57B C57B C56B 117.3(7)
C57A C58A F58A 119.1(7)
C57A C58A C53A 124.1(7)
F58A C58A C53A 116.8(7)
C57B C58B F58B 120.9(7)
C57B C58B C53B 121.5(7)
F58B C58B C53B 117.6(7)
C62A C61A C06A 177.9(8)
C62B C61B C06B 177.7(7)
C61A C62A C63A 178.3(7)
C61B C62B C63B 179.0(8)
C68B C63B C64B 115.6(6)
C68B C63B C62B 122.6(6)
C64B C63B C62B 121.7(6)
C64A C63A C68A 116.1(6)
C64A C63A C62A 121.3(6)
C68A C63A C62A 122.6(6)
C65B C64B C63B 121.9(6)
C65A C64A C63A 121.5(6)
C64B C65B C66B 122.5(6)
C64A C65A C66A 123.1(7)
N66A C66A C65A 122.9(7)
N66A C66A C67A 121.9(6)
C65A C66A C67A 115.1(6)
N66B C66B C65B 123.3(6)
N66B C66B C67B 120.0(6)
C65B C66B C67B 116.7(6)
C68A C67A C66A 121.9(6)
C68B C67B C66B 120.2(6)
C67A C68A C63A 122.2(6)
C67B C68B C63B 123.1(6)

loop_
_geom_bond_atom_site_label_1
_geom_bond_atom_site_label_2
_geom_bond_distance
F24A C24A 1.351(8)
F24B C24B 1.363(9)
F25A C25A 1.315(8)
F25B C25B 1.345(9)
F26A C26A 1.335(8)
F26B C26B 1.317(10)
F27A C27A 1.358(8)
F27B C27B 1.367(9)
F28A C28A 1.339(8)
F28B C28B 1.362(9)
F54A C54A 1.345(8)
F54B C54B 1.341(8)
F55A C55A 1.346(8)
F55B C55B 1.330(8)
F56A C56A 1.329(9)
F56B C56B 1.324(8)
F57A C57A 1.343(8)
F57B C57B 1.373(8)
F58A C58A 1.364(8)
F58B C58B 1.336(8)
O21A C21A 1.210(8)
O21B C21B 1.211(9)
O22A C21A 1.341(8)
O22A C22A 1.452(8)
O22B C21B 1.347(10)
O22B C22B 1.441(10)
O51B C51B 1.200(8)
O51A C51A 1.219(8)
O52B C51B 1.347(9)
O52B C52B 1.448(8)
O52A C51A 1.342(8)
O52A C52A 1.451(8)
N36A C36A 1.363(9)
N36A C40A 1.446(10)
N36A C39A 1.461(10)
N36B C36B 1.348(9)
N36B C70B 1.449(9)
N36B C69B 1.466(10)
N66B C66B 1.381(9)
N66B C40B 1.435(9)
N66B C39B 1.448(9)
N66A C66A 1.351(9)
N66A C70A 1.433(10)
N66A C69A 1.453(10)
C01A C02A 1.386(9)
C01A C06A 1.402(9)
C02A C03A 1.393(10)
C02A C21A 1.506(9)
C03A C04A 1.407(9)
C03A C31A 1.437(10)
C04A C05A 1.365(9)
C05A C06A 1.416(10)
C05A C51A 1.477(10)
C06A C61A 1.436(10)
C01B C06B 1.386(10)
C01B C02B 1.412(10)
C02B C03B 1.407(10)
C02B C21B 1.469(11)
C03B C04B 1.393(10)
C03B C31B 1.453(10)
C04B C05B 1.408(10)
C05B C06B 1.400(11)
C05B C51B 1.490(10)
C06B C61B 1.427(10)
C22A C23A 1.500(10)
C22B C23B 1.500(12)
C23A C24A 1.368(10)
C23A C28A 1.391(9)
C23B C24B 1.350(11)
C23B C28B 1.383(11)
C24A C25A 1.397(11)
C24B C25B 1.319(12)
C25A C26A 1.409(11)
C25B C26B 1.411(13)
C26A C27A 1.357(11)
C26B C27B 1.375(14)
C27A C28A 1.369(11)
C27B C28B 1.320(12)
C31A C32A 1.188(9)
C31B C32B 1.190(10)
C32B C33B 1.430(9)
C32A C33A 1.448(10)
C33B C34B 1.382(10)
C33B C38B 1.410(9)
C33A C38A 1.400(9)
C33A C34A 1.417(9)
C34A C35A 1.359(10)
C34B C35B 1.364(10)
C35B C36B 1.408(9)
C35A C36A 1.414(9)
C36A C37A 1.403(9)
C36B C37B 1.411(10)
C37B C38B 1.376(10)
C37A C38A 1.378(9)
C52B C53B 1.480(10)
C52A C53A 1.485(10)
C53B C54B 1.377(10)
C53B C58B 1.409(10)
C53A C58A 1.397(10)
C53A C54A 1.408(10)
C54B C55B 1.354(11)
C54A C55A 1.323(10)
C55B C56B 1.383(10)
C55A C56A 1.386(11)
C56A C57A 1.396(11)
C56B C57B 1.374(11)
C57A C58A 1.352(11)
C57B C58B 1.327(11)
C61A C62A 1.196(10)
C61B C62B 1.188(10)
C62A C63A 1.417(10)
C62B C63B 1.426(10)
C63B C68B 1.391(10)
C63B C64B 1.423(9)
C63A C64A 1.404(10)
C63A C68A 1.408(9)
C64B C65B 1.363(10)
C64A C65A 1.367(10)
C65B C66B 1.393(10)
C65A C66A 1.410(9)
C66A C67A 1.415(10)
C66B C67B 1.421(9)
C67A C68A 1.372(10)
C67B C68B 1.388(10)
